data_4331474
loop_
_publ_author_name
'Kim, Do-hyeon'
'Koo, Ja-eung'
'Hong, Chang Seop'
'Oh, Sangjun'
'Do, Youngkyu'

_publ_section_title
;
 Novel Examples of High-Dimensional Mixed-Valence Copper Cyanide Complexes
;
_journal_issue 12
_journal_name_full 'Inorganic Chemistry'
_journal_page_first 4383
_journal_page_last 4390
_journal_paper_doi 10.1021/ic048267c
_journal_volume 44
_journal_year 2005
_chemical_formula_structural '[Cu(CN)4]2n[Cu(cyclam)]3n(H2O)5n'
_chemical_formula_sum 'C38 H82 Cu5 N20 O5'
_chemical_formula_weight 1216.94
_chemical_name_common CuCNpore
_space_group_IT_number 2
_symmetry_cell_setting triclinic
_symmetry_Int_Tables_number 2
_symmetry_space_group_name_Hall '-P 1'
_symmetry_space_group_name_H-M 'P -1'
_atom_sites_solution_hydrogens geom
_atom_sites_solution_primary direct
_atom_sites_solution_secondary difmap
_audit_creation_method SHELXL
_cell_angle_alpha 66.895(2)
_cell_angle_beta 77.916(3)
_cell_angle_gamma 85.939(3)
_cell_formula_units_Z 1
_cell_length_a 8.3589(11)
_cell_length_b 13.478(2)
_cell_length_c 14.828(2)
_cell_measurement_temperature 293(2)
_cell_volume 1502.4(4)
_computing_cell_refinement SMART
_computing_data_collection SMART
_computing_data_reduction SAINT
_computing_molecular_graphics ORTEP
_computing_publication_material 'MS WORD'
_computing_structure_refinement 'SHELXL-93 (Sheldrick, 1993)'
_computing_structure_solution 'SHELXS-86 (Sheldrick, 1990)'
_diffrn_ambient_temperature 293(2)
_diffrn_measurement_device SMART
_diffrn_measurement_method omega
_diffrn_radiation_monochromator graphite
_diffrn_radiation_type MoK\a
_diffrn_radiation_wavelength 0.71073
_diffrn_reflns_av_R_equivalents 0.0277
_diffrn_reflns_av_sigmaI/netI 0.0968
_diffrn_reflns_limit_h_max 10
_diffrn_reflns_limit_h_min -10
_diffrn_reflns_limit_k_max 17
_diffrn_reflns_limit_k_min -17
_diffrn_reflns_limit_l_max 19
_diffrn_reflns_limit_l_min -14
_diffrn_reflns_number 9659
_diffrn_reflns_theta_max 28.00
_diffrn_reflns_theta_min 1.52
_diffrn_source 'fine-focus sealed tube'
_exptl_absorpt_coefficient_mu 1.793
_exptl_absorpt_correction_type empirical
_exptl_crystal_colour purple
_exptl_crystal_density_diffrn 1.345
_exptl_crystal_F_000 635
_exptl_crystal_preparation methanol
_refine_diff_density_max 0.608
_refine_diff_density_min -0.365
_refine_diff_density_rms 0.103
_refine_ls_extinction_method none
_refine_ls_goodness_of_fit_all 0.932
_refine_ls_goodness_of_fit_obs 1.104
_refine_ls_hydrogen_treatment riding
_refine_ls_matrix_type full
_refine_ls_number_parameters 309
_refine_ls_number_reflns 6662
_refine_ls_number_restraints 0
_refine_ls_restrained_S_all 0.932
_refine_ls_restrained_S_obs 1.104
_refine_ls_R_factor_all 0.1166
_refine_ls_R_factor_obs 0.0529
_refine_ls_shift/esd_max 0.000
_refine_ls_shift/esd_mean 0.000
_refine_ls_structure_factor_coef Fsqd
_refine_ls_weighting_details 'w=1/[\s^2^(Fo^2^)+(0.0803P)^2^+0.0000P] where P=(Fo^2^+2Fc^2^)/3'
_refine_ls_weighting_scheme calc
_refine_ls_wR_factor_all 0.1664
_refine_ls_wR_factor_obs 0.1369
_reflns_number_observed 3335
_reflns_number_total 6662
_reflns_observed_criterion >2sigma(I)
_cod_data_source_file ic048267csup1.cif
_cod_data_source_block CuCN01
_cod_depositor_comments
;
The following automatic conversions were performed:

'_refine_ls_weighting_scheme' value 'calc
w=1/[\s^2^(Fo^2^)+(0.0803P)^2^+0.0000P] where P=(Fo^2^+2Fc^2^)/3' was
changed to 'calc'. New tag '_refine_ls_weighting_details' was
created. The value of the new tag was set to
'w=1/[\s^2^(Fo^2^)+(0.0803P)^2^+0.0000P] where P=(Fo^2^+2Fc^2^)/3'.

Automatic conversion script
Id: cif_fix_values 3143 2015-03-26 13:38:13Z robertas 
;
_cod_original_cell_volume 1502.3(3)
_cod_database_code 4331474

loop_
_symmetry_equiv_pos_as_xyz
'x, y, z'
'-x, -y, -z'

loop_
_atom_site_aniso_label
_atom_site_aniso_U_11
_atom_site_aniso_U_22
_atom_site_aniso_U_33
_atom_site_aniso_U_23
_atom_site_aniso_U_13
_atom_site_aniso_U_12
Cu1 0.0405(4) 0.0494(4) 0.0412(4) -0.0156(3) -0.0071(3) -0.0018(3)
C1 0.042(3) 0.058(4) 0.045(3) -0.021(3) -0.006(3) -0.006(3)
N1 0.070(4) 0.084(4) 0.064(4) -0.034(3) -0.010(3) -0.008(3)
C2 0.042(3) 0.053(4) 0.036(3) -0.021(3) -0.002(2) 0.001(3)
N2 0.066(3) 0.063(4) 0.048(3) -0.010(3) -0.003(3) -0.014(3)
C3 0.039(3) 0.059(4) 0.044(3) -0.028(3) -0.006(3) -0.006(3)
N3 0.056(3) 0.133(6) 0.089(4) -0.076(4) -0.014(3) 0.005(3)
C4 0.038(3) 0.050(4) 0.059(4) -0.015(3) -0.012(3) -0.009(3)
N4 0.074(4) 0.063(4) 0.104(5) 0.017(4) -0.036(4) -0.012(3)
Cu2 0.0421(5) 0.0478(6) 0.0350(5) -0.0089(4) -0.0118(4) -0.0003(4)
N21 0.042(2) 0.063(3) 0.037(3) -0.012(2) -0.010(2) 0.008(2)
C21 0.052(4) 0.069(5) 0.052(4) 0.000(3) -0.009(3) 0.017(3)
C22 0.057(4) 0.048(4) 0.083(5) -0.006(4) 0.010(4) -0.005(3)
N22 0.043(2) 0.051(3) 0.053(3) -0.015(2) -0.005(2) 0.000(2)
C23 0.059(4) 0.085(5) 0.080(5) -0.051(4) -0.003(4) -0.010(4)
C24 0.055(4) 0.125(7) 0.078(5) -0.060(5) -0.032(4) 0.013(4)
C25 0.056(4) 0.106(6) 0.045(4) -0.034(4) -0.020(3) 0.020(4)
Cu3 0.0340(5) 0.0664(7) 0.0523(6) -0.0310(5) -0.0021(4) -0.0062(4)
N31 0.046(3) 0.076(4) 0.053(3) -0.035(3) 0.003(2) -0.016(2)
C31 0.090(5) 0.089(6) 0.051(4) -0.029(4) 0.004(4) -0.032(4)
C32 0.097(6) 0.077(5) 0.073(5) -0.021(4) -0.038(4) -0.001(4)
N32 0.047(3) 0.067(4) 0.069(4) -0.034(3) -0.016(3) 0.002(2)
C33 0.056(4) 0.095(6) 0.116(6) -0.072(5) -0.039(4) 0.017(4)
C34 0.033(3) 0.139(8) 0.122(7) -0.098(6) -0.012(4) 0.004(4)
C35 0.043(3) 0.118(7) 0.091(5) -0.077(5) 0.015(3) -0.030(4)
Cu4 0.0412(5) 0.0476(6) 0.0703(7) -0.0112(5) -0.0248(5) -0.0012(4)
N41 0.048(3) 0.055(3) 0.073(4) -0.014(3) -0.016(3) -0.002(2)
C41 0.081(5) 0.074(5) 0.122(7) -0.042(5) -0.013(5) -0.002(4)
C42 0.117(6) 0.077(5) 0.070(5) -0.022(4) -0.035(5) -0.015(5)
N42 0.054(3) 0.059(3) 0.075(4) -0.010(3) -0.034(3) -0.006(3)
C43 0.068(4) 0.072(5) 0.096(6) 0.014(4) -0.054(4) -0.024(4)
C44 0.047(4) 0.057(5) 0.124(7) -0.003(5) -0.039(4) -0.001(3)
C45 0.043(4) 0.074(5) 0.118(7) -0.019(5) -0.015(4) -0.004(3)

loop_
_atom_site_label
_atom_site_type_symbol
_atom_site_fract_x
_atom_site_fract_y
_atom_site_fract_z
_atom_site_U_iso_or_equiv
_atom_site_thermal_displace_type
_atom_site_occupancy
_atom_site_calc_flag
_atom_site_refinement_flags
Cu1 Cu 0.07177(7) 0.34516(5) 0.27177(5) 0.0443(2) Uani 1 d .
C1 C 0.0016(6) 0.2889(5) 0.1820(4) 0.0480(14) Uani 1 d .
N1 N -0.0361(6) 0.2563(5) 0.1280(4) 0.071(2) Uani 1 d .
C2 C 0.2001(6) 0.4792(5) 0.1840(4) 0.0436(13) Uani 1 d .
N2 N 0.2713(6) 0.5548(4) 0.1281(4) 0.0632(14) Uani 1 d .
C3 C -0.0997(6) 0.3768(5) 0.3711(4) 0.0448(13) Uani 1 d .
N3 N -0.1697(6) 0.3902(6) 0.4383(5) 0.082(2) Uani 1 d .
C4 C 0.1822(6) 0.2292(5) 0.3712(5) 0.0497(14) Uani 1 d .
N4 N 0.2106(7) 0.1591(5) 0.4395(5) 0.092(2) Uani 1 d .
Cu2 Cu 0.5000 0.5000 0.0000 0.0432(3) Uani 1 d S
N21 N 0.6268(5) 0.4051(4) 0.1035(3) 0.0498(12) Uani 1 d .
C21 C 0.5324(7) 0.3026(5) 0.1603(5) 0.066(2) Uani 1 d .
H21A H 0.4441(7) 0.3111(5) 0.2107(5) 0.079 Uiso 1 calc R
H21B H 0.6029(7) 0.2455(5) 0.1934(5) 0.079 Uiso 1 calc R
C22 C 0.4640(8) 0.2747(5) 0.0859(5) 0.072(2) Uani 1 d .
H22A H 0.5529(8) 0.2582(5) 0.0405(5) 0.086 Uiso 1 calc R
H22B H 0.3935(8) 0.2114(5) 0.1213(5) 0.086 Uiso 1 calc R
N22 N 0.3708(5) 0.3653(4) 0.0291(3) 0.0511(12) Uani 1 d .
C23 C 0.3244(8) 0.3537(6) -0.0591(5) 0.070(2) Uani 1 d .
H23A H 0.4229(8) 0.3447(6) -0.1030(5) 0.084 Uiso 1 calc R
H23B H 0.2571(8) 0.2893(6) -0.0355(5) 0.084 Uiso 1 calc R
C24 C 0.2327(8) 0.4492(7) -0.1173(5) 0.077(2) Uani 1 d .
H24A H 0.1899(8) 0.4319(7) -0.1655(5) 0.093 Uiso 1 calc R
H24B H 0.1403(8) 0.4624(7) -0.0718(5) 0.093 Uiso 1 calc R
C25 C 0.6659(8) 0.4501(6) 0.1716(4) 0.067(2) Uani 1 d .
H25A H 0.7246(8) 0.3969(6) 0.2185(4) 0.080 Uiso 1 calc R
H25B H 0.5650(8) 0.4657(6) 0.2095(4) 0.080 Uiso 1 calc R
Cu3 Cu 0.0000 0.5000 0.5000 0.0490(3) Uani 1 d S
N31 N 0.1651(5) 0.5550(4) 0.3686(4) 0.0561(13) Uani 1 d .
C31 C 0.1263(9) 0.6704(6) 0.3187(5) 0.077(2) Uani 1 d .
H31A H 0.1749(9) 0.6960(6) 0.2480(5) 0.093 Uiso 1 calc R
H31B H 0.1715(9) 0.7128(6) 0.3474(5) 0.093 Uiso 1 calc R
C32 C -0.0543(9) 0.6834(6) 0.3319(5) 0.081(2) Uani 1 d .
H32A H -0.0989(9) 0.6456(6) 0.2987(5) 0.097 Uiso 1 calc R
H32B H -0.0807(9) 0.7592(6) 0.3026(5) 0.097 Uiso 1 calc R
N32 N -0.1271(5) 0.6378(4) 0.4423(4) 0.0579(13) Uani 1 d .
C33 C -0.3083(7) 0.6272(6) 0.4635(6) 0.077(2) Uani 1 d .
H33A H -0.3387(7) 0.5826(6) 0.4318(6) 0.092 Uiso 1 calc R
H33B H -0.3549(7) 0.6980(6) 0.4347(6) 0.092 Uiso 1 calc R
C34 C -0.3793(7) 0.5780(7) 0.5744(6) 0.084(3) Uani 1 d .
H34A H -0.3388(7) 0.6187(7) 0.6065(6) 0.100 Uiso 1 calc R
H34B H -0.4972(7) 0.5856(7) 0.5841(6) 0.100 Uiso 1 calc R
C35 C 0.3407(7) 0.5396(6) 0.3737(5) 0.075(2) Uani 1 d .
H35A H 0.3696(7) 0.5802(6) 0.4096(5) 0.090 Uiso 1 calc R
H35B H 0.4062(7) 0.5675(6) 0.3065(5) 0.090 Uiso 1 calc R
Cu4 Cu 0.0000 0.0000 0.5000 0.0544(3) Uani 1 d S
N41 N 0.1657(6) -0.0913(4) 0.4474(4) 0.0610(13) Uani 1 d .
C41 C 0.1719(9) -0.0498(6) 0.3408(7) 0.092(2) Uani 1 d .
H41A H 0.2211(9) -0.1026(6) 0.3142(7) 0.110 Uiso 1 calc R
H41B H 0.2383(9) 0.0155(6) 0.3079(7) 0.110 Uiso 1 calc R
C42 C 0.0009(10) -0.0261(6) 0.3213(6) 0.086(2) Uani 1 d .
H42A H 0.0037(10) 0.0057(6) 0.2499(6) 0.103 Uiso 1 calc R
H42B H -0.0635(10) -0.0923(6) 0.3498(6) 0.103 Uiso 1 calc R
N42 N -0.0741(6) 0.0510(4) 0.3687(4) 0.0639(14) Uani 1 d .
C43 C -0.2570(8) 0.0611(6) 0.3744(5) 0.086(3) Uani 1 d .
H43A H -0.3085(8) -0.0093(6) 0.4132(5) 0.103 Uiso 1 calc R
H43B H -0.2796(8) 0.0855(6) 0.3075(5) 0.103 Uiso 1 calc R
C44 C -0.3313(8) 0.1405(6) 0.4225(6) 0.082(2) Uani 1 d .
H44A H -0.2690(8) 0.2075(6) 0.3896(6) 0.099 Uiso 1 calc R
H44B H -0.4425(8) 0.1561(6) 0.4120(6) 0.099 Uiso 1 calc R
C45 C 0.3327(7) -0.0986(6) 0.4693(6) 0.084(2) Uani 1 d .
H45A H 0.3980(7) -0.1456(6) 0.4408(6) 0.101 Uiso 1 calc R
H45B H 0.3838(7) -0.0276(6) 0.4374(6) 0.101 Uiso 1 calc R
O1 O 0.1056(9) 0.7655(6) 0.0456(6) 0.120(2) Uiso 0.80 d P
O1' O 0.1051(52) 0.8997(38) -0.0426(33) 0.185(16) Uiso 0.20 d P
O3 O 0.1909(31) 0.9351(20) 0.0790(18) 0.270(11) Uiso 0.50 d P
O2 O 0.4332(37) 1.1234(23) -0.1780(20) 0.372(15) Uiso 0.70 d P
O2' O 0.3444(56) 1.0814(39) -0.1934(33) 0.255(20) Uiso 0.30 d P

loop_
_atom_type_symbol
_atom_type_description
_atom_type_scat_dispersion_real
_atom_type_scat_dispersion_imag
_atom_type_scat_source
C C 0.0033 0.0016 'International Tables Vol C Tables 4.2.6.8 and 6.1.1.4'
H H 0.0000 0.0000 'International Tables Vol C Tables 4.2.6.8 and 6.1.1.4'
N N 0.0061 0.0033 'International Tables Vol C Tables 4.2.6.8 and 6.1.1.4'
O O 0.0106 0.0060 'International Tables Vol C Tables 4.2.6.8 and 6.1.1.4'
Cu Cu 0.3201 1.2651 'International Tables Vol C Tables 4.2.6.8 and 6.1.1.4'

loop_
_geom_angle_atom_site_label_1
_geom_angle_atom_site_label_2
_geom_angle_atom_site_label_3
_geom_angle
_geom_angle_site_symmetry_1
_geom_angle_site_symmetry_3
C1 Cu1 C3 117.9(2) . .
C1 Cu1 C2 106.3(2) . .
C3 Cu1 C2 109.1(2) . .
C1 Cu1 C4 110.2(2) . .
C3 Cu1 C4 96.4(2) . .
C2 Cu1 C4 117.3(2) . .
N1 C1 Cu1 178.5(5) . .
N2 C2 Cu1 175.1(5) . .
N3 C3 Cu1 164.9(5) . .
N4 C4 Cu1 164.9(5) . .
N21 Cu2 N21 179.999(1) . 2_665
N21 Cu2 N22 93.4(2) . 2_665
N21 Cu2 N22 86.6(2) 2_665 2_665
N21 Cu2 N22 86.6(2) . .
N21 Cu2 N22 93.4(2) 2_665 .
N22 Cu2 N22 180.0 2_665 .
C25 N21 C21 110.8(5) . .
C25 N21 Cu2 116.6(4) . .
C21 N21 Cu2 106.9(3) . .
N21 C21 C22 107.4(5) . .
N22 C22 C21 110.1(5) . .
C22 N22 C23 114.0(5) . .
C22 N22 Cu2 105.8(4) . .
C23 N22 Cu2 116.6(4) . .
C24 C23 N22 112.7(5) . .
C25 C24 C23 113.8(5) 2_665 .
N21 C25 C24 112.3(5) . 2_665
N31 Cu3 N31 180.0 . 2_566
N31 Cu3 N32 93.1(2) . 2_566
N31 Cu3 N32 86.9(2) 2_566 2_566
N31 Cu3 N32 86.9(2) . .
N31 Cu3 N32 93.1(2) 2_566 .
N32 Cu3 N32 180.0 2_566 .
C31 N31 C35 111.8(5) . .
C31 N31 Cu3 105.3(4) . .
C35 N31 Cu3 117.3(4) . .
N31 C31 C32 109.5(6) . .
C31 C32 N32 108.5(5) . .
C33 N32 C32 112.9(5) . .
C33 N32 Cu3 116.8(4) . .
C32 N32 Cu3 104.8(4) . .
N32 C33 C34 112.3(5) . .
C35 C34 C33 115.1(5) 2_566 .
N31 C35 C34 111.6(5) . 2_566
N42 Cu4 N42 179.997(1) 2_556 .
N42 Cu4 N41 92.9(2) 2_556 .
N42 Cu4 N41 87.1(2) . .
N42 Cu4 N41 87.1(2) 2_556 2_556
N42 Cu4 N41 92.9(2) . 2_556
N41 Cu4 N41 179.999(1) . 2_556
C41 N41 C45 110.9(6) . .
C41 N41 Cu4 105.7(4) . .
C45 N41 Cu4 118.0(4) . .
N41 C41 C42 109.2(6) . .
N42 C42 C41 108.1(6) . .
C42 N42 C43 112.7(6) . .
C42 N42 Cu4 105.0(4) . .
C43 N42 Cu4 115.8(4) . .
N42 C43 C44 111.9(6) . .
C45 C44 C43 112.8(6) 2_556 .
C44 C45 N41 112.5(6) 2_556 .

loop_
_geom_bond_atom_site_label_1
_geom_bond_atom_site_label_2
_geom_bond_distance
_geom_bond_site_symmetry_2
Cu1 C1 1.967(6) .
Cu1 C3 1.982(6) .
Cu1 C2 1.988(6) .
Cu1 C4 2.007(6) .
C1 N1 1.156(7) .
C2 N2 1.138(7) .
C3 N3 1.118(6) .
C4 N4 1.136(7) .
Cu2 N21 2.016(4) .
Cu2 N21 2.016(4) 2_665
Cu2 N22 2.028(5) 2_665
Cu2 N22 2.028(5) .
N21 C25 1.463(7) .
N21 C21 1.485(8) .
C21 C22 1.517(9) .
C22 N22 1.463(7) .
N22 C23 1.505(7) .
C23 C24 1.501(9) .
C24 C25 1.493(10) 2_665
C25 C24 1.493(10) 2_665
Cu3 N31 2.034(4) .
Cu3 N31 2.034(4) 2_566
Cu3 N32 2.040(5) 2_566
Cu3 N32 2.040(5) .
N31 C31 1.482(8) .
N31 C35 1.482(7) .
C31 C32 1.488(9) .
C32 N32 1.507(8) .
N32 C33 1.487(7) .
C33 C34 1.512(10) .
C34 C35 1.511(10) 2_566
C35 C34 1.511(10) 2_566
Cu4 N42 2.011(5) 2_556
Cu4 N42 2.011(5) .
Cu4 N41 2.025(5) .
Cu4 N41 2.025(5) 2_556
N41 C41 1.446(9) .
N41 C45 1.485(7) .
C41 C42 1.505(10) .
C42 N42 1.504(8) .
N42 C43 1.513(7) .
C43 C44 1.536(10) .
C44 C45 1.475(9) 2_556
C45 C44 1.475(9) 2_556
O1 O1' 1.77(5) .
O2 O2' 1.07(5) .
